data_7704568
loop_
_publ_author_name
'Kordestani, Nazanin'
'Amiri Rudbari, Hadi'
'Bruno, Giuseppe'
'Rosario, Scopelliti'
'Braun, Jason D.'
'Herbert, David E.'
'Blacque, Olivier'
'Correia, Isabel'
'Zaman, Mohammad Al-Moktadir'
'Bindu, Mortuza Mamun'
'Janiak, Christoph'
'Enamullah, Mohammed'

_publ_section_title
;
 Solid-state to solution helicity inversion of pseudotetrahedral chiral
 copper(ii) complexes with 2,4-dihalo-salicylaldiminate ligands.
;
_journal_issue 24
_journal_name_full 'Dalton transactions (Cambridge, England : 2003)'
_journal_page_first 8247
_journal_page_last 8264
_journal_paper_doi 10.1039/d0dt01649g
_journal_volume 49
_journal_year 2020
_chemical_absolute_configuration rmad
_chemical_formula_moiety 'C30 H24 Br2 Cl2 Cu N2 O2'
_chemical_formula_sum 'C30 H24 Br2 Cl2 Cu N2 O2'
_chemical_formula_weight 738.77
_space_group_crystal_system monoclinic
_space_group_IT_number 5
_space_group_name_Hall 'I 2y'
_space_group_name_H-M_alt 'I 1 2 1'
_atom_sites_solution_hydrogens geom
_atom_sites_solution_primary dual
_atom_sites_solution_secondary difmap
_audit_creation_method SHELXL-2018/3
_audit_update_record
;
2019-07-26 deposited with the CCDC.	2020-06-02 downloaded from the CCDC.
;
_cell_angle_alpha 90
_cell_angle_beta 107.5551(17)
_cell_angle_gamma 90
_cell_formula_units_Z 2
_cell_length_a 10.33616(17)
_cell_length_b 10.64041(15)
_cell_length_c 13.0212(2)
_cell_measurement_reflns_used 3897
_cell_measurement_temperature 140.00(10)
_cell_measurement_theta_max 75.9990
_cell_measurement_theta_min 4.8120
_cell_volume 1365.39(4)
_computing_cell_refinement 'CrysAlisPro 1.171.39.46 (Rigaku OD, 2018)'
_computing_data_collection 'CrysAlisPro 1.171.39.46 (Rigaku OD, 2018)'
_computing_data_reduction 'CrysAlisPro 1.171.39.46 (Rigaku OD, 2018)'
_computing_molecular_graphics 'Mercury 4.1.0 (CCDC, 2019)'
_computing_publication_material 'CIFTab (Sheldrick, 2015)'
_computing_structure_refinement 'SHELXL-2018/3 (Sheldrick, 2018)'
_computing_structure_solution 'SHELXT (Sheldrick, 2015)'
_diffrn_ambient_environment N~2~
_diffrn_ambient_temperature 140.00(10)
_diffrn_detector 'CCD plate'
_diffrn_detector_area_resol_mean 5.2817
_diffrn_detector_type AtlasS2
_diffrn_measured_fraction_theta_full 1.000
_diffrn_measured_fraction_theta_max 0.981
_diffrn_measurement_details
;
List of Runs (angles in degrees, time in seconds):

  # Type    Start    End  Width  t~exp~   \w     \q     \k     \f   Frames
#--------------------------------------------------------------------------
  1  \w   -110.00 -16.00   1.00    1.00    --  -40.91 -57.00 -60.00   94
  2  \w    -97.00 -13.00   1.00    1.00    --  -40.91 -57.00  90.00   84
  3  \w   -115.00 -16.00   1.00    1.00    --  -40.91 -38.00-180.00   99
  4  \w     48.00  85.00   1.00    1.00    --   40.91-125.00 -90.00   37
  5  \w      2.00  72.00   1.00    1.00    --   40.91 -99.00  60.00   70
  6  \w     45.00  83.00   1.00    4.00    --  112.00 -45.00 -60.00   38
  7  \w    120.00 178.00   1.00    4.00    --  112.00  77.00  90.00   58
  8  \w     49.00 118.00   1.00    4.00    --  112.00-125.00 -90.00   69
  9  \w     94.00 153.00   1.00    4.00    --  112.00 125.00  30.00   59
 10  \w     35.00 109.00   1.00    4.00    --  112.00 -94.00 -60.00   74
 11  \w     86.00 167.00   1.00    4.00    --  112.00  45.00 150.00   81
 12  \w     36.00 140.00   1.00    4.00    --  112.00 -30.00 -30.00  104
 13  \w    111.00 138.00   1.00    4.00    --  112.00  30.00-120.00   27
 14  \w     64.00  91.00   1.00    4.00    --  112.00-125.00-150.00   27
 15  \w     33.00 101.00   1.00    4.00    --  112.00 -94.00 120.00   68
 16  \w     48.00 125.00   1.00    4.00    --  112.00 -30.00  90.00   77
 17  \w     58.00 112.00   1.00    4.00    --  112.00-125.00  90.00   54
;
_diffrn_measurement_device 'four-circle diffractometer'
_diffrn_measurement_device_type 'SuperNova, Dual, Cu at home/near, AtlasS2'
_diffrn_measurement_method '\w scans'
_diffrn_radiation_monochromator mirror
_diffrn_radiation_probe x-ray
_diffrn_radiation_type 'Cu K\a'
_diffrn_radiation_wavelength 1.54184
_diffrn_reflns_av_R_equivalents 0.0143
_diffrn_reflns_av_unetI/netI 0.0191
_diffrn_reflns_Laue_measured_fraction_full 1.000
_diffrn_reflns_Laue_measured_fraction_max 0.981
_diffrn_reflns_limit_h_max 12
_diffrn_reflns_limit_h_min -12
_diffrn_reflns_limit_k_max 13
_diffrn_reflns_limit_k_min -13
_diffrn_reflns_limit_l_max 10
_diffrn_reflns_limit_l_min -16
_diffrn_reflns_number 4427
_diffrn_reflns_point_group_measured_fraction_full 0.948
_diffrn_reflns_point_group_measured_fraction_max 0.912
_diffrn_reflns_theta_full 67.684
_diffrn_reflns_theta_max 76.200
_diffrn_reflns_theta_min 4.815
_diffrn_source 'micro-focus sealed X-ray tube'
_diffrn_source_type 'SuperNova (Cu) X-ray Source'
_exptl_absorpt_coefficient_mu 6.623
_exptl_absorpt_correction_T_max 0.494
_exptl_absorpt_correction_T_min 0.190
_exptl_absorpt_correction_type analytical
_exptl_absorpt_process_details
;
CrysAlisPro 1.171.39.46 (Rigaku Oxford Diffraction, 2018)
Analytical numeric absorption correction using a multifaceted crystal
model based on expressions derived by R.C. Clark & J.S. Reid.
(Clark, R. C. & Reid, J. S. (1995). Acta Cryst. A51, 887-897)
Empirical absorption correction using spherical harmonics,
 implemented in SCALE3 ABSPACK scaling algorithm.
;
_exptl_crystal_colour 'clear intense green'
_exptl_crystal_density_diffrn 1.797
_exptl_crystal_description plate
_exptl_crystal_F_000 734
_exptl_crystal_size_max 0.461
_exptl_crystal_size_mid 0.322
_exptl_crystal_size_min 0.151
_refine_diff_density_max 0.580
_refine_diff_density_min -0.471
_refine_diff_density_rms 0.068
_refine_ls_abs_structure_details
;
 Flack x determined using 1113 quotients [(I+)-(I-)]/[(I+)+(I-)]
 (Parsons, Flack and Wagner, Acta Cryst. B69 (2013) 249-259).
;
_refine_ls_abs_structure_Flack -0.03(2)
_refine_ls_extinction_coef 0.00061(13)
_refine_ls_extinction_expression Fc^*^=kFc[1+0.001xFc^2^\l^3^/sin(2\q)]^-1/4^
_refine_ls_extinction_method 'SHELXL-2018/3 (Sheldrick 2018)'
_refine_ls_goodness_of_fit_ref 1.060
_refine_ls_hydrogen_treatment constr
_refine_ls_matrix_type full
_refine_ls_number_parameters 178
_refine_ls_number_reflns 2606
_refine_ls_number_restraints 1
_refine_ls_restrained_S_all 1.059
_refine_ls_R_factor_all 0.0248
_refine_ls_R_factor_gt 0.0247
_refine_ls_shift/su_max 0.000
_refine_ls_shift/su_mean 0.000
_refine_ls_structure_factor_coef Fsqd
_refine_ls_weighting_details 'w=1/[\s^2^(Fo^2^)+(0.0493P)^2^+0.9429P] where P=(Fo^2^+2Fc^2^)/3'
_refine_ls_weighting_scheme calc
_refine_ls_wR_factor_gt 0.0654
_refine_ls_wR_factor_ref 0.0654
_reflns_Friedel_coverage 0.763
_reflns_Friedel_fraction_full 0.890
_reflns_Friedel_fraction_max 0.836
_reflns_number_gt 2591
_reflns_number_total 2606
_reflns_threshold_expression 'I > 2\s(I)'
_cod_data_source_file d0dt01649g2.cif
_cod_data_source_block c4
_cod_depositor_comments 'Adding full bibliography for 7704565--7704573.cif.'
_cod_original_sg_symbol_H-M 'I 2'
_cod_database_code 7704568
_shelx_shelxl_version_number 2018/3
_shelx_space_group_comment
;
The symmetry employed for this shelxl refinement is uniquely defined
by the following loop, which should always be used as a source of
symmetry information in preference to the above space-group names.
They are only intended as comments.
;
_shelx_estimated_absorpt_t_min 0.150
_shelx_estimated_absorpt_t_max 0.435

loop_
_space_group_symop_operation_xyz
'x, y, z'
'-x, y, -z'
'x+1/2, y+1/2, z+1/2'
'-x+1/2, y+1/2, -z+1/2'

loop_
_atom_site_label
_atom_site_type_symbol
_atom_site_fract_x
_atom_site_fract_y
_atom_site_fract_z
_atom_site_U_iso_or_equiv
_atom_site_adp_type
_atom_site_occupancy
_atom_site_site_symmetry_order
_atom_site_calc_flag
_atom_site_refinement_flags_posn
_atom_site_refinement_flags_adp
_atom_site_refinement_flags_occupancy
_atom_site_disorder_assembly
_atom_site_disorder_group
Br1 Br 0.55677(3) 0.23441(4) 0.17085(2) 0.02051(14) Uani 1 1 d . . . . .
Cu1 Cu 0.500000 0.39572(7) 0.500000 0.01522(18) Uani 1 2 d S T P . .
Cl1 Cl 0.16265(10) 0.57245(11) -0.04760(7) 0.0288(2) Uani 1 1 d . . . . .
O1 O 0.4824(3) 0.3409(3) 0.3584(2) 0.0178(5) Uani 1 1 d . . . . .
N1 N 0.3137(3) 0.4731(3) 0.4566(3) 0.0160(6) Uani 1 1 d . . . . .
C1 C 0.2567(3) 0.5084(4) 0.3593(3) 0.0175(7) Uani 1 1 d . . . . .
H1 H 0.179778 0.561592 0.347478 0.021 Uiso 1 1 calc R U . . .
C2 C 0.2975(4) 0.4756(4) 0.2652(3) 0.0168(7) Uani 1 1 d . . . . .
C3 C 0.2228(4) 0.5311(4) 0.1666(3) 0.0201(7) Uani 1 1 d . . . . .
H3 H 0.155016 0.591870 0.165452 0.024 Uiso 1 1 calc R U . . .
C4 C 0.2477(4) 0.4977(4) 0.0721(3) 0.0203(7) Uani 1 1 d . . . . .
C5 C 0.3442(4) 0.4048(4) 0.0724(3) 0.0198(7) Uani 1 1 d . . . . .
H5 H 0.358752 0.378516 0.007053 0.024 Uiso 1 1 calc R U . . .
C6 C 0.4174(4) 0.3526(4) 0.1691(3) 0.0170(7) Uani 1 1 d . . . . .
C7 C 0.4020(4) 0.3880(4) 0.2692(3) 0.0161(7) Uani 1 1 d . . . . .
C8 C 0.2434(4) 0.5123(4) 0.5364(3) 0.0179(7) Uani 1 1 d . . . . .
H8 H 0.163821 0.565260 0.497468 0.021 Uiso 1 1 calc R U . . .
C9 C 0.1891(4) 0.3961(4) 0.5773(3) 0.0223(7) Uani 1 1 d . . . . .
H9A H 0.142836 0.420963 0.629661 0.033 Uiso 1 1 calc R U . . .
H9B H 0.124892 0.352702 0.516696 0.033 Uiso 1 1 calc R U . . .
H9C H 0.264566 0.339619 0.611914 0.033 Uiso 1 1 calc R U . . .
C10 C 0.3377(4) 0.5932(4) 0.6226(3) 0.0185(7) Uani 1 1 d . . . . .
C11 C 0.3567(4) 0.5751(4) 0.7325(3) 0.0222(7) Uani 1 1 d . . . . .
H11 H 0.310591 0.508954 0.755957 0.027 Uiso 1 1 calc R U . . .
C12 C 0.4431(4) 0.6539(4) 0.8072(3) 0.0264(8) Uani 1 1 d . . . . .
H12 H 0.454947 0.641576 0.881787 0.032 Uiso 1 1 calc R U . . .
C13 C 0.5119(4) 0.7499(5) 0.7754(3) 0.0318(9) Uani 1 1 d . . . . .
H13 H 0.572283 0.801940 0.827629 0.038 Uiso 1 1 calc R U . . .
C14 C 0.4924(5) 0.7699(4) 0.6662(4) 0.0310(9) Uani 1 1 d . . . . .
H14 H 0.539094 0.836033 0.643353 0.037 Uiso 1 1 calc R U . . .
C15 C 0.4045(5) 0.6929(4) 0.5907(3) 0.0248(8) Uani 1 1 d . . . . .
H15 H 0.389584 0.708211 0.516179 0.030 Uiso 1 1 calc R U . . .

loop_
_atom_site_aniso_label
_atom_site_aniso_U_11
_atom_site_aniso_U_22
_atom_site_aniso_U_33
_atom_site_aniso_U_23
_atom_site_aniso_U_13
_atom_site_aniso_U_12
Br1 0.02039(19) 0.0271(2) 0.01537(19) -0.00248(14) 0.00748(12) 0.00304(15)
Cu1 0.0122(3) 0.0247(4) 0.0089(3) 0.000 0.0034(2) 0.000
Cl1 0.0274(5) 0.0427(6) 0.0142(4) 0.0100(4) 0.0030(3) 0.0044(4)
O1 0.0169(11) 0.0266(13) 0.0101(11) 0.0013(10) 0.0047(9) 0.0046(10)
N1 0.0134(13) 0.0222(15) 0.0140(15) -0.0025(11) 0.0062(11) -0.0004(11)
C1 0.0139(16) 0.0231(17) 0.0160(16) -0.0019(14) 0.0050(13) 0.0020(13)
C2 0.0151(14) 0.0236(17) 0.0112(16) 0.0019(12) 0.0034(13) -0.0002(13)
C3 0.0144(16) 0.028(2) 0.0165(18) 0.0024(14) 0.0028(14) 0.0006(13)
C4 0.0167(16) 0.0298(19) 0.0129(16) 0.0049(15) 0.0021(13) -0.0013(15)
C5 0.0194(16) 0.0289(18) 0.0112(16) -0.0023(14) 0.0050(12) -0.0037(15)
C6 0.0148(16) 0.0204(16) 0.0164(17) 0.0003(14) 0.0057(13) 0.0012(13)
C7 0.0140(14) 0.0207(17) 0.0137(15) 0.0009(13) 0.0041(12) -0.0019(13)
C8 0.0152(16) 0.0258(18) 0.0152(16) 0.0024(13) 0.0084(13) 0.0047(14)
C9 0.0172(16) 0.0331(19) 0.0187(17) -0.0014(16) 0.0084(14) -0.0049(16)
C10 0.0177(16) 0.0230(18) 0.0167(16) -0.0022(14) 0.0082(13) 0.0044(14)
C11 0.0242(18) 0.0235(18) 0.0203(17) -0.0008(14) 0.0087(14) 0.0070(15)
C12 0.028(2) 0.034(2) 0.0169(17) -0.0047(17) 0.0062(14) 0.0064(17)
C13 0.031(2) 0.035(2) 0.029(2) -0.0142(19) 0.0090(16) -0.0050(19)
C14 0.036(2) 0.028(2) 0.033(2) -0.0070(16) 0.0170(18) -0.0082(17)
C15 0.029(2) 0.0265(19) 0.0215(18) -0.0009(14) 0.0121(15) -0.0010(15)

loop_
_atom_type_symbol
_atom_type_description
_atom_type_scat_dispersion_real
_atom_type_scat_dispersion_imag
_atom_type_scat_source
C C 0.0181 0.0091 'International Tables Vol C Tables 4.2.6.8 and 6.1.1.4'
H H 0.0000 0.0000 'International Tables Vol C Tables 4.2.6.8 and 6.1.1.4'
Br Br -0.6763 1.2805 'International Tables Vol C Tables 4.2.6.8 and 6.1.1.4'
Cl Cl 0.3639 0.7018 'International Tables Vol C Tables 4.2.6.8 and 6.1.1.4'
Cu Cu -1.9646 0.5888 'International Tables Vol C Tables 4.2.6.8 and 6.1.1.4'
N N 0.0311 0.0180 'International Tables Vol C Tables 4.2.6.8 and 6.1.1.4'
O O 0.0492 0.0322 'International Tables Vol C Tables 4.2.6.8 and 6.1.1.4'

loop_
_exptl_crystal_face_index_h
_exptl_crystal_face_index_k
_exptl_crystal_face_index_l
_exptl_crystal_face_perp_dist
6 -3 -1 0.0775
-6 4 1 0.0540
2 1 -8 0.2165
1 -4 -6 0.1713
0 -7 0 0.1330
-2 -3 8 0.2209
-2 0 8 0.2001
0 7 0 0.1420
4 6 -2 0.1579
-3 -5 -3 0.1377
-4 -6 1 0.1437
-1 0 8 0.2137
4 5 -4 0.1642
-5 -3 -3 0.1301
6 4 -3 0.1485
5 3 -6 0.1809
0 0 8 0.2263
6 4 -2 0.1596
5 1 -7 0.1787
7 0 -2 0.1212
2 -2 7 0.2079
6 -2 -1 0.0903
5 -1 -7 0.1596
-1 7 0 0.1235

loop_
_geom_angle_atom_site_label_1
_geom_angle_atom_site_label_2
_geom_angle_atom_site_label_3
_geom_angle
_geom_angle_site_symmetry_1
_geom_angle_site_symmetry_3
_geom_angle_publ_flag
O1 Cu1 O1 144.06(18) 2_656 . ?
O1 Cu1 N1 101.68(12) 2_656 . ?
O1 Cu1 N1 92.87(12) . . ?
O1 Cu1 N1 92.87(12) 2_656 2_656 ?
O1 Cu1 N1 101.68(12) . 2_656 ?
N1 Cu1 N1 131.71(19) . 2_656 ?
C7 O1 Cu1 126.7(2) . . ?
C1 N1 C8 115.5(3) . . ?
C1 N1 Cu1 120.9(2) . . ?
C8 N1 Cu1 122.9(2) . . ?
N1 C1 C2 126.8(3) . . ?
C3 C2 C7 120.6(3) . . ?
C3 C2 C1 116.6(3) . . ?
C7 C2 C1 122.7(3) . . ?
C4 C3 C2 120.4(4) . . ?
C3 C4 C5 120.2(3) . . ?
C3 C4 Cl1 120.2(3) . . ?
C5 C4 Cl1 119.6(3) . . ?
C6 C5 C4 118.8(3) . . ?
C5 C6 C7 123.6(4) . . ?
C5 C6 Br1 118.8(3) . . ?
C7 C6 Br1 117.4(3) . . ?
O1 C7 C6 120.0(3) . . ?
O1 C7 C2 123.9(3) . . ?
C6 C7 C2 116.1(3) . . ?
N1 C8 C10 109.5(3) . . ?
N1 C8 C9 108.9(3) . . ?
C10 C8 C9 115.3(3) . . ?
C15 C10 C11 118.7(4) . . ?
C15 C10 C8 118.5(3) . . ?
C11 C10 C8 122.7(3) . . ?
C12 C11 C10 119.8(4) . . ?
C13 C12 C11 121.3(4) . . ?
C12 C13 C14 119.5(4) . . ?
C15 C14 C13 119.7(4) . . ?
C14 C15 C10 121.0(4) . . ?

loop_
_geom_bond_atom_site_label_1
_geom_bond_atom_site_label_2
_geom_bond_distance
_geom_bond_site_symmetry_2
_geom_bond_publ_flag
Br1 C6 1.907(4) . ?
Cu1 O1 1.889(3) 2_656 ?
Cu1 O1 1.889(3) . ?
Cu1 N1 2.012(3) . ?
Cu1 N1 2.012(3) 2_656 ?
Cl1 C4 1.734(4) . ?
O1 C7 1.308(5) . ?
N1 C1 1.282(5) . ?
N1 C8 1.496(4) . ?
C1 C2 1.453(5) . ?
C2 C3 1.413(5) . ?
C2 C7 1.416(5) . ?
C3 C4 1.378(6) . ?
C4 C5 1.403(6) . ?
C5 C6 1.375(5) . ?
C6 C7 1.411(5) . ?
C8 C10 1.514(5) . ?
C8 C9 1.519(6) . ?
C10 C15 1.395(6) . ?
C10 C11 1.398(5) . ?
C11 C12 1.387(6) . ?
C12 C13 1.378(7) . ?
C13 C14 1.392(6) . ?
C14 C15 1.387(6) . ?

loop_
_geom_torsion_atom_site_label_1
_geom_torsion_atom_site_label_2
_geom_torsion_atom_site_label_3
_geom_torsion_atom_site_label_4
_geom_torsion
_geom_torsion_site_symmetry_1
_geom_torsion_site_symmetry_2
_geom_torsion_site_symmetry_3
_geom_torsion_site_symmetry_4
_geom_torsion_publ_flag
O1 Cu1 O1 C7 138.1(3) 2_656 . . . ?
N1 Cu1 O1 C7 23.6(3) . . . . ?
N1 Cu1 O1 C7 -110.1(3) 2_656 . . . ?
C8 N1 C1 C2 -175.1(3) . . . . ?
Cu1 N1 C1 C2 14.5(5) . . . . ?
N1 C1 C2 C3 -176.9(4) . . . . ?
N1 C1 C2 C7 6.1(6) . . . . ?
C7 C2 C3 C4 2.1(6) . . . . ?
C1 C2 C3 C4 -174.9(4) . . . . ?
C2 C3 C4 C5 2.3(6) . . . . ?
C2 C3 C4 Cl1 -176.3(3) . . . . ?
C3 C4 C5 C6 -3.0(6) . . . . ?
Cl1 C4 C5 C6 175.6(3) . . . . ?
C4 C5 C6 C7 -0.6(6) . . . . ?
C4 C5 C6 Br1 -176.0(3) . . . . ?
Cu1 O1 C7 C6 168.5(3) . . . . ?
Cu1 O1 C7 C2 -11.1(5) . . . . ?
C5 C6 C7 O1 -174.8(4) . . . . ?
Br1 C6 C7 O1 0.6(5) . . . . ?
C5 C6 C7 C2 4.7(6) . . . . ?
Br1 C6 C7 C2 -179.8(3) . . . . ?
C3 C2 C7 O1 174.2(3) . . . . ?
C1 C2 C7 O1 -9.0(6) . . . . ?
C3 C2 C7 C6 -5.4(5) . . . . ?
C1 C2 C7 C6 171.5(3) . . . . ?
C1 N1 C8 C10 -119.8(3) . . . . ?
Cu1 N1 C8 C10 50.3(4) . . . . ?
C1 N1 C8 C9 113.3(4) . . . . ?
Cu1 N1 C8 C9 -76.6(3) . . . . ?
N1 C8 C10 C15 49.1(4) . . . . ?
C9 C8 C10 C15 172.3(3) . . . . ?
N1 C8 C10 C11 -133.3(4) . . . . ?
C9 C8 C10 C11 -10.1(5) . . . . ?
C15 C10 C11 C12 -1.4(6) . . . . ?
C8 C10 C11 C12 -179.0(3) . . . . ?
C10 C11 C12 C13 -0.5(6) . . . . ?
C11 C12 C13 C14 1.4(7) . . . . ?
C12 C13 C14 C15 -0.3(7) . . . . ?
C13 C14 C15 C10 -1.7(7) . . . . ?
C11 C10 C15 C14 2.5(6) . . . . ?
C8 C10 C15 C14 -179.8(4) . . . . ?
